data_4076620
loop_
_publ_author_name
'Chandrasekhar, Vadapalli'
'Boomishankar, Ramamoorthy'
'Steiner, Alexander'
'Bickley, Jamie F.'

_publ_section_title
;
 First Example of a Hydrogen-Bonded Three-DimensionalPillaredStructure
 Involving an Organotin Motif:&#x00A0; Synthesis and X-ray Crystal
 Structures of
 {[nBu2Sn(H2O)3(L)Sn(H2O)3nBu2]2+[L]2-}&#x00B7;2MeOH&#x00B7;2H2O and
 {[Ph3Sn(L)Sn(H2O)Ph3]n}&#x00B7;THF (L = 1,5-Naphthalenedisulfonate)
;
_journal_issue 17
_journal_name_full Organometallics
_journal_page_first 3342
_journal_paper_doi 10.1021/om030423k
_journal_volume 22
_journal_year 2003
_chemical_formula_sum 'C50 H46 O8 S2 Sn2'
_chemical_formula_weight 1076.37
_chemical_name_systematic
;

 ?

;
_space_group_IT_number 14
_symmetry_cell_setting monoclinic
_symmetry_space_group_name_Hall '-P 2ybc'
_symmetry_space_group_name_H-M 'P 1 21/c 1'
_atom_sites_solution_hydrogens geom
_atom_sites_solution_primary direct
_atom_sites_solution_secondary difmap
_audit_creation_method SHELXL-97
_cell_angle_alpha 90.00
_cell_angle_beta 107.4430(10)
_cell_angle_gamma 90.00
_cell_formula_units_Z 4
_cell_length_a 14.3593(6)
_cell_length_b 15.9365(7)
_cell_length_c 20.5615(9)
_cell_measurement_temperature 100(2)
_cell_volume 4488.9(3)
_computing_structure_refinement 'SHELXL-97 (Sheldrick, 1997)'
_computing_structure_solution 'SHELXS-97 (Sheldrick, 1990)'
_diffrn_ambient_temperature 100(2)
_diffrn_measured_fraction_theta_full 0.920
_diffrn_measured_fraction_theta_max 0.920
_diffrn_measurement_device_type 'Bruker-AXS Smart Apex'
_diffrn_radiation_monochromator graphite
_diffrn_radiation_source 'fine-focus sealed tube'
_diffrn_radiation_type MoK\a
_diffrn_radiation_wavelength 0.71073
_diffrn_reflns_av_R_equivalents 0.0220
_diffrn_reflns_av_sigmaI/netI 0.0263
_diffrn_reflns_limit_h_max 18
_diffrn_reflns_limit_h_min -16
_diffrn_reflns_limit_k_max 20
_diffrn_reflns_limit_k_min -15
_diffrn_reflns_limit_l_max 26
_diffrn_reflns_limit_l_min -26
_diffrn_reflns_number 27492
_diffrn_reflns_theta_full 28.30
_diffrn_reflns_theta_max 28.30
_diffrn_reflns_theta_min 1.49
_exptl_absorpt_coefficient_mu 1.261
_exptl_absorpt_correction_T_max 1.000
_exptl_absorpt_correction_T_min 0.822
_exptl_absorpt_correction_type semi-empirical
_exptl_crystal_colour Colourless
_exptl_crystal_density_diffrn 1.593
_exptl_crystal_density_method 'not measured'
_exptl_crystal_description 'square blocks'
_exptl_crystal_F_000 2168
_exptl_crystal_size_max 0.3
_exptl_crystal_size_mid 0.2
_exptl_crystal_size_min 0.1
_refine_diff_density_max 1.449
_refine_diff_density_min -0.465
_refine_diff_density_rms 0.081
_refine_ls_extinction_method none
_refine_ls_goodness_of_fit_ref 1.023
_refine_ls_hydrogen_treatment mixed
_refine_ls_matrix_type full
_refine_ls_number_parameters 743
_refine_ls_number_reflns 10292
_refine_ls_number_restraints 0
_refine_ls_restrained_S_all 1.023
_refine_ls_R_factor_all 0.0280
_refine_ls_R_factor_gt 0.0246
_refine_ls_shift/su_max 0.006
_refine_ls_shift/su_mean 0.000
_refine_ls_structure_factor_coef Fsqd
_refine_ls_weighting_details 'calc w=1/[\s^2^(Fo^2^)+(0.0314P)^2^+3.4314P] where P=(Fo^2^+2Fc^2^)/3'
_refine_ls_weighting_scheme calc
_refine_ls_wR_factor_gt 0.0623
_refine_ls_wR_factor_ref 0.0640
_reflns_number_gt 9259
_reflns_number_total 10292
_reflns_threshold_expression >2sigma(I)
_cod_data_source_file om030423k.cif
_cod_data_source_block compd_5
_cod_original_sg_symbol_H-M P2(1)/c
_cod_database_code 4076620

loop_
_symmetry_equiv_pos_as_xyz
'x, y, z'
'-x, y+1/2, -z+1/2'
'-x, -y, -z'
'x, -y-1/2, z-1/2'

loop_
_atom_site_label
_atom_site_type_symbol
_atom_site_fract_x
_atom_site_fract_y
_atom_site_fract_z
_atom_site_U_iso_or_equiv
_atom_site_adp_type
_atom_site_occupancy
_atom_site_symmetry_multiplicity
_atom_site_calc_flag
Sn1 Sn 0.541084(9) 0.767818(8) 0.316571(6) 0.01397(4) Uani 1 1 d
Sn2 Sn 1.005144(9) 0.735074(8) 0.291244(6) 0.01358(4) Uani 1 1 d
S1 S 0.77232(3) 0.69267(3) 0.31073(2) 0.01432(9) Uani 1 1 d
S2 S 0.62102(3) 0.34645(3) 0.10256(2) 0.01384(9) Uani 1 1 d
O1 O 0.67704(10) 0.73450(8) 0.28252(7) 0.0176(3) Uani 1 1 d
O2 O 0.84017(10) 0.72813(8) 0.27620(7) 0.0184(3) Uani 1 1 d
O3 O 0.80940(10) 0.69470(9) 0.38389(7) 0.0202(3) Uani 1 1 d
O4 O 0.71267(9) 0.31315(8) 0.09618(6) 0.0177(3) Uani 1 1 d
O5 O 0.59549(9) 0.30132(8) 0.15839(6) 0.0169(3) Uani 1 1 d
O6 O 0.54215(9) 0.34787(9) 0.03987(7) 0.0194(3) Uani 1 1 d
O7 O 1.16391(10) 0.73877(9) 0.30011(7) 0.0177(3) Uani 1 1 d
H7A H 1.1921(19) 0.6885(18) 0.2970(13) 0.037(7) Uiso 1 1 d
H7B H 1.202(3) 0.7604(19) 0.3365(18) 0.052(9) Uiso 1 1 d
O8 O 0.75076(11) 0.09669(9) 0.21133(8) 0.0278(3) Uani 1 1 d
C1 C 0.75517(13) 0.58580(11) 0.28523(9) 0.0151(3) Uani 1 1 d
C2 C 0.78919(14) 0.52682(12) 0.33504(9) 0.0180(4) Uani 1 1 d
H2 H 0.8174(17) 0.5431(15) 0.3825(12) 0.027(6) Uiso 1 1 d
C3 C 0.77855(14) 0.44117(12) 0.31820(10) 0.0191(4) Uani 1 1 d
H3 H 0.8006(17) 0.3992(15) 0.3534(12) 0.025(6) Uiso 1 1 d
C4 C 0.73263(13) 0.41587(12) 0.25294(9) 0.0167(4) Uani 1 1 d
H4 H 0.7263(15) 0.3587(14) 0.2425(10) 0.014(5) Uiso 1 1 d
C5 C 0.69530(12) 0.47544(11) 0.19978(9) 0.0137(3) Uani 1 1 d
C6 C 0.70778(12) 0.56302(11) 0.21534(9) 0.0143(3) Uani 1 1 d
C7 C 0.67371(13) 0.62297(12) 0.16255(9) 0.0170(4) Uani 1 1 d
H7 H 0.6811(17) 0.6801(16) 0.1728(12) 0.027(6) Uiso 1 1 d
C8 C 0.62875(14) 0.59825(12) 0.09691(10) 0.0189(4) Uani 1 1 d
H8 H 0.6080(16) 0.6381(15) 0.0614(12) 0.022(6) Uiso 1 1 d
C9 C 0.61377(13) 0.51262(12) 0.08085(9) 0.0169(4) Uani 1 1 d
H9 H 0.5807(16) 0.4965(14) 0.0366(12) 0.019(6) Uiso 1 1 d
C10 C 0.64524(13) 0.45257(11) 0.13052(9) 0.0143(3) Uani 1 1 d
C11 C 0.61207(13) 0.87791(12) 0.36356(9) 0.0162(3) Uani 1 1 d
C12 C 0.57137(14) 0.95694(13) 0.34359(11) 0.0212(4) Uani 1 1 d
H12 H 0.5154(18) 0.9602(17) 0.3043(13) 0.030(7) Uiso 1 1 d
C13 C 0.61148(16) 1.02826(13) 0.38045(12) 0.0266(4) Uani 1 1 d
H13 H 0.5805(18) 1.0812(17) 0.3690(13) 0.033(7) Uiso 1 1 d
C14 C 0.69210(17) 1.02100(14) 0.43726(12) 0.0278(5) Uani 1 1 d
H14 H 0.7178(18) 1.0643(17) 0.4610(13) 0.034(7) Uiso 1 1 d
C15 C 0.73411(15) 0.94326(15) 0.45733(11) 0.0257(4) Uani 1 1 d
H15 H 0.7904(16) 0.9376(14) 0.4983(11) 0.018(5) Uiso 1 1 d
C16 C 0.69452(14) 0.87170(13) 0.42043(10) 0.0205(4) Uani 1 1 d
H16 H 0.7253(16) 0.8203(16) 0.4336(11) 0.023(6) Uiso 1 1 d
C21 C 0.45756(14) 0.76183(11) 0.21242(10) 0.0165(4) Uani 1 1 d
C22 C 0.49781(15) 0.78325(12) 0.16009(10) 0.0198(4) Uani 1 1 d
H22 H 0.5648(16) 0.8019(14) 0.1708(11) 0.014(5) Uiso 1 1 d
C23 C 0.44187(17) 0.77728(13) 0.09185(11) 0.0244(4) Uani 1 1 d
H23 H 0.4753(19) 0.7941(17) 0.0551(14) 0.037(7) Uiso 1 1 d
C24 C 0.34561(17) 0.75137(14) 0.07479(11) 0.0252(4) Uani 1 1 d
H24 H 0.310(2) 0.7473(16) 0.0298(15) 0.032(7) Uiso 1 1 d
C25 C 0.30497(16) 0.72970(13) 0.12607(11) 0.0240(4) Uani 1 1 d
H25 H 0.2404(17) 0.7103(14) 0.1139(11) 0.019(5) Uiso 1 1 d
C26 C 0.36076(15) 0.73448(12) 0.19413(10) 0.0194(4) Uani 1 1 d
H26 H 0.3342(17) 0.7204(14) 0.2285(12) 0.021(6) Uiso 1 1 d
C31 C 0.55913(13) 0.65538(12) 0.37379(10) 0.0183(4) Uani 1 1 d
C32 C 0.55779(15) 0.57850(13) 0.34141(11) 0.0241(4) Uani 1 1 d
H32 H 0.5458(18) 0.5743(16) 0.2940(13) 0.029(6) Uiso 1 1 d
C33 C 0.57440(17) 0.50402(14) 0.37839(14) 0.0323(5) Uani 1 1 d
H33 H 0.576(2) 0.4506(18) 0.3551(14) 0.042(8) Uiso 1 1 d
C34 C 0.5918(2) 0.50621(16) 0.44809(14) 0.0396(6) Uani 1 1 d
H34 H 0.604(2) 0.458(2) 0.4756(16) 0.058(9) Uiso 1 1 d
C35 C 0.5909(2) 0.58216(18) 0.48095(14) 0.0449(7) Uani 1 1 d
H35 H 0.604(2) 0.584(2) 0.5270(17) 0.059(9) Uiso 1 1 d
C36 C 0.57523(18) 0.65642(14) 0.44375(11) 0.0308(5) Uani 1 1 d
H36 H 0.5762(19) 0.7098(17) 0.4672(13) 0.034(7) Uiso 1 1 d
C41 C 1.01509(13) 0.85353(11) 0.34062(9) 0.0156(3) Uani 1 1 d
C42 C 1.07677(14) 0.91481(12) 0.32747(10) 0.0182(4) Uani 1 1 d
H42 H 1.1136(16) 0.9047(14) 0.2978(11) 0.019(5) Uiso 1 1 d
C43 C 1.08450(14) 0.99379(12) 0.35778(10) 0.0208(4) Uani 1 1 d
H43 H 1.1265(17) 1.0367(15) 0.3465(12) 0.027(6) Uiso 1 1 d
C44 C 1.03031(15) 1.01239(13) 0.40154(10) 0.0229(4) Uani 1 1 d
H44 H 1.0336(17) 1.0666(15) 0.4223(12) 0.024(6) Uiso 1 1 d
C45 C 0.96884(15) 0.95196(14) 0.41518(10) 0.0250(4) Uani 1 1 d
H45 H 0.9315(18) 0.9647(16) 0.4439(12) 0.029(6) Uiso 1 1 d
C46 C 0.96120(15) 0.87309(13) 0.38504(10) 0.0211(4) Uani 1 1 d
H46 H 0.9220(17) 0.8338(15) 0.3943(12) 0.023(6) Uiso 1 1 d
C51 C 0.97134(14) 0.73862(12) 0.18257(9) 0.0172(4) Uani 1 1 d
C52 C 0.87571(16) 0.74901(15) 0.14113(11) 0.0260(4) Uani 1 1 d
H52 H 0.827(2) 0.7490(16) 0.1608(14) 0.034(7) Uiso 1 1 d
C53 C 0.85464(18) 0.75885(16) 0.07096(11) 0.0297(5) Uani 1 1 d
H53 H 0.793(2) 0.7664(16) 0.0459(14) 0.032(7) Uiso 1 1 d
C54 C 0.92802(17) 0.75916(13) 0.04075(10) 0.0260(4) Uani 1 1 d
H54 H 0.9149(18) 0.7672(14) -0.0066(13) 0.024(6) Uiso 1 1 d
C55 C 1.02391(17) 0.74938(15) 0.08108(11) 0.0288(5) Uani 1 1 d
H55 H 1.075(2) 0.7494(16) 0.0612(14) 0.035(7) Uiso 1 1 d
C56 C 1.04568(16) 0.73935(14) 0.15148(11) 0.0241(4) Uani 1 1 d
H56 H 1.112(2) 0.7344(17) 0.1779(15) 0.041(8) Uiso 1 1 d
C61 C 1.03493(13) 0.62821(12) 0.35604(10) 0.0177(4) Uani 1 1 d
C62 C 1.01824(15) 0.54603(13) 0.33313(11) 0.0232(4) Uani 1 1 d
H62 H 0.991(2) 0.5355(19) 0.2907(15) 0.043(8) Uiso 1 1 d
C63 C 1.04562(16) 0.47856(14) 0.37820(12) 0.0280(5) Uani 1 1 d
H63 H 1.0344(19) 0.4237(18) 0.3611(14) 0.040(7) Uiso 1 1 d
C64 C 1.0904(2) 0.49334(16) 0.44631(13) 0.0421(6) Uani 1 1 d
H64 H 1.105(2) 0.449(2) 0.4750(17) 0.062(10) Uiso 1 1 d
C65 C 1.1093(3) 0.57472(18) 0.46973(13) 0.0658(11) Uani 1 1 d
H65 H 1.141(3) 0.584(2) 0.5151(19) 0.079(12) Uiso 1 1 d
C66 C 1.0815(2) 0.64151(16) 0.42490(12) 0.0446(7) Uani 1 1 d
H66 H 1.087(2) 0.693(2) 0.4401(15) 0.052(9) Uiso 1 1 d
C71 C 0.70573(18) 0.04712(16) 0.15132(13) 0.0336(5) Uani 1 1 d
H71A H 0.7458(19) 0.0455(17) 0.1241(13) 0.033(7) Uiso 1 1 d
H71B H 0.642(2) 0.0721(17) 0.1269(14) 0.039(7) Uiso 1 1 d
C72 C 0.6954(3) -0.03984(19) 0.17848(18) 0.0559(9) Uani 1 1 d
H72A H 0.633(4) -0.045(3) 0.186(2) 0.119(18) Uiso 1 1 d
H72B H 0.691(3) -0.078(2) 0.1444(19) 0.075(12) Uiso 1 1 d
C73 C 0.7797(2) -0.04555(16) 0.24256(14) 0.0399(6) Uani 1 1 d
H73A H 0.762(2) -0.084(2) 0.2740(18) 0.071(11) Uiso 1 1 d
H73B H 0.844(3) -0.060(2) 0.2291(19) 0.082(12) Uiso 1 1 d
C74 C 0.7900(3) 0.04132(18) 0.26900(14) 0.0448(7) Uani 1 1 d
H74A H 0.760(3) 0.052(2) 0.2983(18) 0.070(12) Uiso 1 1 d
H74B H 0.863(4) 0.063(3) 0.294(2) 0.127(18) Uiso 1 1 d

loop_
_atom_site_aniso_label
_atom_site_aniso_U_11
_atom_site_aniso_U_22
_atom_site_aniso_U_33
_atom_site_aniso_U_23
_atom_site_aniso_U_13
_atom_site_aniso_U_12
Sn1 0.01394(7) 0.01344(7) 0.01422(7) 0.00012(4) 0.00375(5) 0.00017(4)
Sn2 0.01375(7) 0.01346(7) 0.01355(7) -0.00062(4) 0.00414(5) -0.00117(4)
S1 0.0129(2) 0.0152(2) 0.0148(2) -0.00254(16) 0.00408(16) -0.00078(16)
S2 0.01328(19) 0.0158(2) 0.01201(19) -0.00148(16) 0.00315(15) -0.00066(16)
O1 0.0153(6) 0.0184(7) 0.0199(7) -0.0021(5) 0.0067(5) 0.0013(5)
O2 0.0158(6) 0.0198(7) 0.0206(7) -0.0014(5) 0.0069(5) -0.0026(5)
O3 0.0235(7) 0.0201(7) 0.0158(6) -0.0042(5) 0.0041(5) -0.0022(6)
O4 0.0166(6) 0.0211(7) 0.0163(6) -0.0001(5) 0.0062(5) 0.0023(5)
O5 0.0153(6) 0.0188(7) 0.0164(6) -0.0010(5) 0.0044(5) -0.0021(5)
O6 0.0184(6) 0.0206(7) 0.0166(6) -0.0020(5) 0.0011(5) -0.0016(5)
O7 0.0137(6) 0.0192(7) 0.0195(7) -0.0017(5) 0.0040(5) -0.0006(5)
O8 0.0305(8) 0.0225(8) 0.0305(8) 0.0040(6) 0.0090(6) -0.0033(6)
C1 0.0138(8) 0.0150(8) 0.0168(8) -0.0027(7) 0.0052(7) -0.0007(7)
C2 0.0184(9) 0.0205(10) 0.0131(8) -0.0021(7) 0.0020(7) -0.0003(7)
C3 0.0196(9) 0.0184(9) 0.0175(9) 0.0025(7) 0.0027(7) 0.0017(7)
C4 0.0169(9) 0.0157(9) 0.0179(9) -0.0004(7) 0.0058(7) 0.0002(7)
C5 0.0116(8) 0.0172(9) 0.0132(8) -0.0009(7) 0.0051(6) 0.0000(7)
C6 0.0118(8) 0.0168(9) 0.0145(8) -0.0004(7) 0.0044(6) 0.0000(7)
C7 0.0169(9) 0.0152(9) 0.0187(9) 0.0005(7) 0.0052(7) -0.0004(7)
C8 0.0212(9) 0.0187(9) 0.0160(9) 0.0040(7) 0.0043(7) 0.0015(7)
C9 0.0168(9) 0.0200(9) 0.0135(8) -0.0008(7) 0.0036(7) -0.0014(7)
C10 0.0126(8) 0.0157(9) 0.0151(8) -0.0027(7) 0.0048(6) -0.0011(7)
C11 0.0167(8) 0.0161(9) 0.0186(8) -0.0026(7) 0.0094(7) -0.0020(7)
C12 0.0171(9) 0.0194(10) 0.0285(10) 0.0021(8) 0.0088(8) -0.0012(7)
C13 0.0273(11) 0.0162(10) 0.0408(12) -0.0010(9) 0.0171(9) -0.0031(8)
C14 0.0312(11) 0.0236(11) 0.0340(11) -0.0116(9) 0.0180(9) -0.0117(9)
C15 0.0244(10) 0.0323(12) 0.0210(10) -0.0059(9) 0.0076(8) -0.0069(9)
C16 0.0204(9) 0.0224(10) 0.0190(9) -0.0006(8) 0.0066(8) 0.0014(8)
C21 0.0198(9) 0.0139(9) 0.0168(9) 0.0001(7) 0.0069(7) 0.0030(7)
C22 0.0222(10) 0.0173(9) 0.0221(9) 0.0012(7) 0.0097(8) 0.0013(7)
C23 0.0378(12) 0.0181(10) 0.0200(10) 0.0033(8) 0.0128(9) 0.0063(8)
C24 0.0334(12) 0.0228(10) 0.0150(9) -0.0019(8) 0.0004(8) 0.0104(9)
C25 0.0185(10) 0.0252(11) 0.0249(10) -0.0064(8) 0.0015(8) 0.0039(8)
C26 0.0187(9) 0.0206(10) 0.0196(9) -0.0028(7) 0.0071(8) 0.0026(7)
C31 0.0155(8) 0.0173(9) 0.0233(9) 0.0030(7) 0.0075(7) 0.0007(7)
C32 0.0268(10) 0.0185(10) 0.0312(11) 0.0003(8) 0.0152(9) -0.0012(8)
C33 0.0330(12) 0.0160(10) 0.0554(15) 0.0037(10) 0.0247(11) 0.0002(9)
C34 0.0436(14) 0.0263(12) 0.0497(15) 0.0199(11) 0.0153(12) 0.0071(10)
C35 0.0629(18) 0.0377(14) 0.0290(13) 0.0137(11) 0.0063(12) 0.0021(13)
C36 0.0437(13) 0.0224(11) 0.0243(10) 0.0031(9) 0.0072(9) 0.0000(10)
C41 0.0153(8) 0.0151(9) 0.0153(8) -0.0005(7) 0.0027(7) -0.0003(7)
C42 0.0176(9) 0.0176(9) 0.0209(9) 0.0003(7) 0.0079(7) -0.0003(7)
C43 0.0209(9) 0.0164(9) 0.0249(10) 0.0006(8) 0.0067(8) -0.0031(7)
C44 0.0237(10) 0.0195(10) 0.0223(10) -0.0074(8) 0.0022(8) -0.0017(8)
C45 0.0260(10) 0.0296(11) 0.0221(10) -0.0090(8) 0.0114(8) -0.0038(9)
C46 0.0233(10) 0.0231(10) 0.0189(9) -0.0044(8) 0.0095(8) -0.0069(8)
C51 0.0217(9) 0.0135(9) 0.0152(9) -0.0013(7) 0.0036(7) -0.0019(7)
C52 0.0202(10) 0.0375(12) 0.0203(10) -0.0005(9) 0.0060(8) -0.0048(9)
C53 0.0249(11) 0.0384(13) 0.0197(10) -0.0004(9) -0.0027(9) -0.0066(9)
C54 0.0365(12) 0.0237(10) 0.0148(9) -0.0008(8) 0.0032(9) 0.0041(9)
C55 0.0308(12) 0.0385(13) 0.0198(10) 0.0058(9) 0.0118(9) 0.0080(10)
C56 0.0224(10) 0.0316(11) 0.0186(10) 0.0054(8) 0.0065(8) 0.0073(8)
C61 0.0185(9) 0.0168(9) 0.0197(9) 0.0018(7) 0.0085(7) 0.0004(7)
C62 0.0217(10) 0.0202(10) 0.0250(10) -0.0013(8) 0.0030(8) -0.0011(8)
C63 0.0280(11) 0.0161(10) 0.0403(12) 0.0017(9) 0.0107(9) -0.0004(8)
C64 0.0731(19) 0.0233(12) 0.0321(12) 0.0124(10) 0.0194(13) 0.0100(12)
C65 0.140(3) 0.0306(14) 0.0172(12) 0.0033(10) 0.0090(16) 0.0128(18)
C66 0.090(2) 0.0185(11) 0.0197(11) -0.0010(9) 0.0083(12) 0.0050(13)
C71 0.0275(12) 0.0316(12) 0.0348(13) 0.0032(10) -0.0010(10) -0.0036(10)
C72 0.058(2) 0.0302(14) 0.0567(19) 0.0047(13) -0.0169(16) -0.0129(14)
C73 0.0457(15) 0.0296(13) 0.0411(14) 0.0092(11) 0.0079(12) -0.0001(11)
C74 0.073(2) 0.0320(14) 0.0280(13) 0.0083(10) 0.0123(13) -0.0057(13)

loop_
_atom_type_symbol
_atom_type_description
_atom_type_scat_dispersion_real
_atom_type_scat_dispersion_imag
_atom_type_scat_source
C C 0.0033 0.0016 'International Tables Vol C Tables 4.2.6.8 and 6.1.1.4'
H H 0.0000 0.0000 'International Tables Vol C Tables 4.2.6.8 and 6.1.1.4'
O O 0.0106 0.0060 'International Tables Vol C Tables 4.2.6.8 and 6.1.1.4'
S S 0.1246 0.1234 'International Tables Vol C Tables 4.2.6.8 and 6.1.1.4'
Sn Sn -0.6537 1.4246 'International Tables Vol C Tables 4.2.6.8 and 6.1.1.4'

loop_
_geom_angle_atom_site_label_1
_geom_angle_atom_site_label_2
_geom_angle_atom_site_label_3
_geom_angle
_geom_angle_site_symmetry_1
_geom_angle_site_symmetry_3
C11 Sn1 C31 119.16(7) . .
C11 Sn1 C21 123.29(7) . .
C31 Sn1 C21 117.47(7) . .
C11 Sn1 O5 91.87(6) . 2_655
C31 Sn1 O5 92.51(6) . 2_655
C21 Sn1 O5 88.49(6) . 2_655
C11 Sn1 O1 89.64(6) . .
C31 Sn1 O1 90.01(6) . .
C21 Sn1 O1 87.56(6) . .
O5 Sn1 O1 175.97(5) 2_655 .
C61 Sn2 C41 116.08(7) . .
C61 Sn2 C51 128.00(7) . .
C41 Sn2 C51 115.88(7) . .
C61 Sn2 O7 87.78(6) . .
C41 Sn2 O7 90.96(6) . .
C51 Sn2 O7 89.49(7) . .
C61 Sn2 O2 92.95(6) . .
C41 Sn2 O2 91.49(6) . .
C51 Sn2 O2 87.63(6) . .
O7 Sn2 O2 176.83(5) . .
O3 S1 O1 114.21(8) . .
O3 S1 O2 113.76(8) . .
O1 S1 O2 107.78(8) . .
O3 S1 C1 107.77(9) . .
O1 S1 C1 106.67(8) . .
O2 S1 C1 106.11(8) . .
O6 S2 O4 114.44(8) . .
O6 S2 O5 112.85(8) . .
O4 S2 O5 109.27(8) . .
O6 S2 C10 107.36(8) . .
O4 S2 C10 106.21(8) . .
O5 S2 C10 106.14(8) . .
S1 O1 Sn1 138.45(8) . .
S1 O2 Sn2 139.00(8) . .
S2 O5 Sn1 136.69(8) . 2_645
C71 O8 C74 109.30(18) . .
C2 C1 C6 122.00(17) . .
C2 C1 S1 116.80(14) . .
C6 C1 S1 121.21(14) . .
C1 C2 C3 119.66(17) . .
C4 C3 C2 120.89(18) . .
C3 C4 C5 121.08(18) . .
C4 C5 C6 119.01(16) . .
C4 C5 C10 123.54(17) . .
C6 C5 C10 117.45(16) . .
C7 C6 C5 119.63(16) . .
C7 C6 C1 123.05(17) . .
C5 C6 C1 117.32(16) . .
C8 C7 C6 120.90(18) . .
C7 C8 C9 120.35(18) . .
C10 C9 C8 120.58(17) . .
C9 C10 C5 121.04(17) . .
C9 C10 S2 115.55(14) . .
C5 C10 S2 123.40(14) . .
C16 C11 C12 119.02(18) . .
C16 C11 Sn1 119.75(14) . .
C12 C11 Sn1 120.82(14) . .
C13 C12 C11 120.52(19) . .
C14 C13 C12 119.8(2) . .
C13 C14 C15 120.4(2) . .
C14 C15 C16 120.0(2) . .
C15 C16 C11 120.22(19) . .
C26 C21 C22 118.26(18) . .
C26 C21 Sn1 120.15(14) . .
C22 C21 Sn1 121.58(14) . .
C23 C22 C21 120.51(19) . .
C24 C23 C22 120.4(2) . .
C23 C24 C25 119.71(19) . .
C26 C25 C24 120.2(2) . .
C25 C26 C21 120.98(19) . .
C36 C31 C32 118.73(19) . .
C36 C31 Sn1 121.40(15) . .
C32 C31 Sn1 119.84(15) . .
C33 C32 C31 120.9(2) . .
C34 C33 C32 119.6(2) . .
C33 C34 C35 120.2(2) . .
C34 C35 C36 119.9(2) . .
C31 C36 C35 120.6(2) . .
C46 C41 C42 118.52(17) . .
C46 C41 Sn2 122.58(14) . .
C42 C41 Sn2 118.90(13) . .
C43 C42 C41 120.95(18) . .
C44 C43 C42 119.88(18) . .
C43 C44 C45 119.77(19) . .
C44 C45 C46 120.40(19) . .
C45 C46 C41 120.49(18) . .
C52 C51 C56 117.85(18) . .
C52 C51 Sn2 121.03(15) . .
C56 C51 Sn2 120.79(14) . .
C53 C52 C51 121.1(2) . .
C54 C53 C52 120.7(2) . .
C53 C54 C55 119.2(2) . .
C54 C55 C56 120.4(2) . .
C55 C56 C51 120.7(2) . .
C62 C61 C66 118.12(19) . .
C62 C61 Sn2 124.15(15) . .
C66 C61 Sn2 117.50(15) . .
C61 C62 C63 121.0(2) . .
C64 C63 C62 119.8(2) . .
C63 C64 C65 119.9(2) . .
C64 C65 C66 120.1(3) . .
C65 C66 C61 121.0(2) . .
O8 C71 C72 104.7(2) . .
C73 C72 C71 103.7(2) . .
C74 C73 C72 103.4(2) . .
O8 C74 C73 107.3(2) . .

loop_
_geom_bond_atom_site_label_1
_geom_bond_atom_site_label_2
_geom_bond_distance
_geom_bond_site_symmetry_2
Sn1 C11 2.1120(18) .
Sn1 C31 2.1164(19) .
Sn1 C21 2.1199(19) .
Sn1 O5 2.2364(13) 2_655
Sn1 O1 2.3244(13) .
Sn2 C61 2.1252(19) .
Sn2 C41 2.1279(18) .
Sn2 C51 2.1405(19) .
Sn2 O7 2.2327(14) .
Sn2 O2 2.2978(13) .
S1 O3 1.4380(13) .
S1 O1 1.4754(14) .
S1 O2 1.4790(14) .
S1 C1 1.7773(18) .
S2 O6 1.4386(13) .
S2 O4 1.4608(13) .
S2 O5 1.4905(13) .
S2 C10 1.7866(18) .
O5 Sn1 2.2364(13) 2_645
O8 C71 1.444(3) .
O8 C74 1.450(3) .
C1 C2 1.368(3) .
C1 C6 1.440(2) .
C2 C3 1.405(3) .
C3 C4 1.366(3) .
C4 C5 1.426(3) .
C5 C6 1.431(3) .
C5 C10 1.437(2) .
C6 C7 1.418(3) .
C7 C8 1.368(3) .
C8 C9 1.405(3) .
C9 C10 1.374(3) .
C11 C16 1.396(3) .
C11 C12 1.397(3) .
C12 C13 1.392(3) .
C13 C14 1.381(3) .
C14 C15 1.385(3) .
C15 C16 1.393(3) .
C21 C26 1.396(3) .
C21 C22 1.407(3) .
C22 C23 1.395(3) .
C23 C24 1.383(3) .
C24 C25 1.393(3) .
C25 C26 1.391(3) .
C31 C36 1.387(3) .
C31 C32 1.392(3) .
C32 C33 1.391(3) .
C33 C34 1.379(4) .
C34 C35 1.388(4) .
C35 C36 1.390(3) .
C41 C46 1.398(3) .
C41 C42 1.398(3) .
C42 C43 1.394(3) .
C43 C44 1.387(3) .
C44 C45 1.390(3) .
C45 C46 1.391(3) .
C51 C52 1.392(3) .
C51 C56 1.399(3) .
C52 C53 1.391(3) .
C53 C54 1.374(3) .
C54 C55 1.387(3) .
C55 C56 1.395(3) .
C61 C62 1.388(3) .
C61 C66 1.389(3) .
C62 C63 1.397(3) .
C63 C64 1.375(4) .
C64 C65 1.382(4) .
C65 C66 1.386(4) .
C71 C72 1.518(4) .
C72 C73 1.501(4) .
C73 C74 1.478(4) .

loop_
_geom_hbond_atom_site_label_D
_geom_hbond_atom_site_label_H
_geom_hbond_atom_site_label_A
_geom_hbond_distance_DH
_geom_hbond_distance_HA
_geom_hbond_distance_DA
_geom_hbond_angle_DHA
_geom_hbond_site_symmetry_A
O7 H7A O8 0.91(3) 1.71(3) 2.618(2) 177(3) 2_755
O7 H7B O4 0.86(4) 1.76(4) 2.6130(19) 172(3) 2_755
